data_9017051
loop_
_publ_author_name
'Knight, K. S.'

_publ_section_title
;
 A high-resolution powder neutron diffraction study of
 the crystal structure of neighborite (NaMgF3) between 9 and 440 K
 Note: T = 9 K
;
_journal_name_full 'American Mineralogist'
_journal_page_first 824
_journal_page_last 838
_journal_volume 99
_journal_year 2014
_chemical_compound_source Synthetic
_chemical_formula_sum 'F3 Mg Na'
_chemical_name_mineral Neighborite
_space_group_IT_number 62
_space_group_name_Hall '-P 2c 2ab'
_space_group_name_H-M_alt 'P b n m'
_symmetry_space_group_name_H-M 'P b n m'
_cell_angle_alpha 90
_cell_angle_beta 90
_cell_angle_gamma 90
_cell_length_a 5.32517
_cell_length_b 5.47795
_cell_length_c 7.62732
_cell_formula_units_Z 4
_cell_volume 222.497
_database_code_amcsd 0020172
_diffrn_ambient_temperature 9
_exptl_crystal_density_diffrn 3.113
_cod_data_source_file inputs/fixed/downloads/05/05772.cif
_cod_data_source_block 05772
_cod_original_formula_sum 'Na Mg F3'
_cod_database_code 9017051

loop_
_space_group_symop_operation_xyz
x,y,z
x,y,1/2-z
-x,-y,1/2+z
1/2+x,1/2-y,1/2+z
1/2-x,1/2+y,1/2-z
1/2-x,1/2+y,z
1/2+x,1/2-y,-z
-x,-y,-z

loop_
_atom_site_label
_atom_site_fract_x
_atom_site_fract_y
_atom_site_fract_z
_atom_site_U_iso_or_equiv
Na 0.08750 0.54970 0.25000 0.00498
Mg 0.00000 0.00000 0.00000 0.00045
F1 0.09310 0.96990 0.25000 0.00205
F2 0.29816 0.20414 0.95143 0.00258

loop_
_cod_related_entry_id
_cod_related_entry_database
_cod_related_entry_code
1 AMCSD 0020172
